data_7243223
loop_
_publ_author_name
'Theppitak, Chatphorn'
'Kielar, Filip'
'Dungkaew, Winya'
'Sukwattanasinitt, Mongkol'
'Kangkaew, Laongdao'
'Sahasithiwat, Somboon'
'Zenno, Hikaru'
'Hayami, Shinya'
'Chainok, Kittipong'

_publ_section_title
;
 The coordination chemistry of benzhydrazide with lanthanide(iii) ions:
 hydrothermal in situ ligand formation, structures, magnetic and
 photoluminescence sensing properties
;
_journal_issue 40
_journal_name_full 'RSC Advances'
_journal_page_first 24709
_journal_page_last 24721
_journal_paper_doi 10.1039/D1RA03106F
_journal_volume 11
_journal_year 2021
_chemical_formula_moiety 'C63 H45 O18 Tm3'
_chemical_formula_sum 'C63 H45 O18 Tm3'
_chemical_formula_weight 1596.78
_space_group_crystal_system monoclinic
_space_group_IT_number 14
_space_group_name_Hall '-P 2yn'
_space_group_name_H-M_alt 'P 1 21/n 1'
_atom_sites_solution_hydrogens geom
_atom_sites_solution_primary dual
_audit_creation_date 2021-02-21
_audit_creation_method
;
Olex2 1.3
(compiled 2020.11.12 svn.r5f609507 for OlexSys, GUI svn.r6272)
;
_audit_update_record
;
2021-02-21 deposited with the CCDC.	2021-07-08 downloaded from the CCDC.
;
_cell_angle_alpha 90
_cell_angle_beta 95.884(3)
_cell_angle_gamma 90
_cell_formula_units_Z 4
_cell_length_a 11.3218(8)
_cell_length_b 22.5530(15)
_cell_length_c 22.9222(18)
_cell_measurement_reflns_used 9964
_cell_measurement_temperature 296.0
_cell_measurement_theta_max 31.739
_cell_measurement_theta_min 2.768
_cell_volume 5822.1(7)
_computing_cell_refinement 'SAINT V8.38A (?, 2016)'
_computing_data_reduction 'SAINT V8.38A (?, 2016)'
_computing_molecular_graphics 'Olex2 1.3 (Dolomanov et al., 2009)'
_computing_publication_material 'Olex2 1.3 (Dolomanov et al., 2009)'
_computing_structure_refinement 'SHELXL 2018/3 (Sheldrick, 2015)'
_computing_structure_solution 'XT  (Sheldrick, 2015)'
_diffrn_ambient_temperature 296.0
_diffrn_detector 'Bruker PHOTON 200 area detector'
_diffrn_detector_area_resol_mean 7.39
_diffrn_detector_type 'PHOTON II area detector'
_diffrn_measured_fraction_theta_full 0.998
_diffrn_measured_fraction_theta_max 0.998
_diffrn_measurement_device 'four-circle KAPPA diffractometer'
_diffrn_measurement_device_type 'BRUKER D8 QUEST CMOS PHOTON II'
_diffrn_measurement_method '\f and \w scans'
_diffrn_radiation_collimation '0.5 mm'
_diffrn_radiation_monochromator graphite
_diffrn_radiation_probe x-ray
_diffrn_radiation_type MoK\a
_diffrn_radiation_wavelength 0.71073
_diffrn_radiation_xray_symbol K-L~3~
_diffrn_reflns_av_R_equivalents 0.0530
_diffrn_reflns_av_unetI/netI 0.0299
_diffrn_reflns_Laue_measured_fraction_full 0.998
_diffrn_reflns_Laue_measured_fraction_max 0.998
_diffrn_reflns_limit_h_max 16
_diffrn_reflns_limit_h_min -16
_diffrn_reflns_limit_k_max 33
_diffrn_reflns_limit_k_min -33
_diffrn_reflns_limit_l_max 34
_diffrn_reflns_limit_l_min -33
_diffrn_reflns_number 177067
_diffrn_reflns_point_group_measured_fraction_full 0.998
_diffrn_reflns_point_group_measured_fraction_max 0.998
_diffrn_reflns_theta_full 25.242
_diffrn_reflns_theta_max 31.890
_diffrn_reflns_theta_min 2.540
_diffrn_source 'sealed x-ray tube'
_diffrn_source_current 30.0
_diffrn_source_power 1.5
_diffrn_source_target Mo
_diffrn_source_type Mo
_diffrn_source_voltage 50.0
_diffrn_standards_number 0
_exptl_absorpt_coefficient_mu 4.606
_exptl_absorpt_correction_T_max 0.7463
_exptl_absorpt_correction_T_min 0.5867
_exptl_absorpt_correction_type multi-scan
_exptl_absorpt_process_details
;
SADABS-2016/2 (Bruker,2016/2) was used for absorption correction.
wR2(int) was 0.1069 before and 0.0599 after correction.
The Ratio of minimum to maximum transmission is 0.7861.
The \l/2 correction factor is Not present.
;
_exptl_crystal_colour colourless
_exptl_crystal_colour_primary colourless
_exptl_crystal_density_diffrn 1.822
_exptl_crystal_description block
_exptl_crystal_F_000 3096
_exptl_crystal_size_max 0.2
_exptl_crystal_size_mid 0.2
_exptl_crystal_size_min 0.12
_refine_diff_density_max 0.956
_refine_diff_density_min -1.103
_refine_diff_density_rms 0.104
_refine_ls_extinction_method none
_refine_ls_goodness_of_fit_ref 1.040
_refine_ls_hydrogen_treatment constr
_refine_ls_matrix_type full
_refine_ls_number_parameters 1004
_refine_ls_number_reflns 19998
_refine_ls_number_restraints 813
_refine_ls_restrained_S_all 1.043
_refine_ls_R_factor_all 0.0500
_refine_ls_R_factor_gt 0.0288
_refine_ls_shift/su_max 0.005
_refine_ls_shift/su_mean 0.001
_refine_ls_structure_factor_coef Fsqd
_refine_ls_weighting_details 'w=1/[\s^2^(Fo^2^)+(0.0088P)^2^+8.3225P] where P=(Fo^2^+2Fc^2^)/3'
_refine_ls_weighting_scheme calc
_refine_ls_wR_factor_gt 0.0467
_refine_ls_wR_factor_ref 0.0536
_reflns_Friedel_coverage 0.000
_reflns_number_gt 15328
_reflns_number_total 19998
_reflns_threshold_expression 'I > 2\s(I)'
_cod_data_source_file d1ra03106f2.cif
_cod_data_source_block 19tm
_cod_database_code 7243223
_shelx_shelxl_version_number 2018/3
_shelx_space_group_comment
;
The symmetry employed for this shelxl refinement is uniquely defined
by the following loop, which should always be used as a source of
symmetry information in preference to the above space-group names.
They are only intended as comments.
;
_shelx_estimated_absorpt_t_max 0.608
_shelx_estimated_absorpt_t_min 0.459
_olex2_refinement_description
;
1. Restrained distances
 Tm1-O1 \\sim Tm1-O1A
 with sigma of 0.02
 C3-C7 \\sim C3A-C7A
 with sigma of 0.04
 C1-C7 \\sim C1A-C7A
 with sigma of 0.04
 O1-C1 \\sim O1A-C1A
 with sigma of 0.02
 O2-C2 \\sim O2A-C2A
 with sigma of 0.04
 C2-C6 \\sim C2A-C6A
 with sigma of 0.04
 O2-C1 \\sim O2A-C1A
 with sigma of 0.02
 C1-C2 \\sim C1A-C2A
 with sigma of 0.02
 C5-C7 \\sim C5A-C7A
 with sigma of 0.04
 C2-C3 \\sim C2A-C3A
 with sigma of 0.02
 C2-C7 \\sim C2A-C7A
 with sigma of 0.02
 C1-C3 \\sim C1A-C3A
 with sigma of 0.04
 C3-C4 \\sim C3A-C4A
 with sigma of 0.02
 C4-C5 \\sim C4A-C5A
 with sigma of 0.02
 C2-C4 \\sim C2A-C4A
 with sigma of 0.04
 C5-C6 \\sim C5A-C6A
 with sigma of 0.02
 C6-C7 \\sim C6A-C7A
 with sigma of 0.02
 C3-C5 \\sim C3A-C5A
 with sigma of 0.04
 Tm1-C1 \\sim Tm1-C1A
 with sigma of 0.04
 C4-C6 \\sim C4A-C6A
 with sigma of 0.04
 O1-O2 \\sim O1A-O2A
 with sigma of 0.04
 O1-C2 \\sim O1A-C2A
 with sigma of 0.04
 C59-C60 \\sim C59A-C60A
 with sigma of 0.02
 C60-C61 \\sim C60A-C61A
 with sigma of 0.02
 C60-C62 \\sim C60A-C62A
 with sigma of 0.04
 C61-C62 \\sim C61A-C62A
 with sigma of 0.02
 C62-C63 \\sim C62A-C63A
 with sigma of 0.02
 C58-C63 \\sim C58A-C63A
 with sigma of 0.02
 C58-C59 \\sim C58A-C59A
 with sigma of 0.02
 C61-C63 \\sim C61A-C63A
 with sigma of 0.04
 C57-C63 \\sim C57-C63A
 with sigma of 0.04
 C58-C60 \\sim C58A-C60A
 with sigma of 0.04
 C58-C62 \\sim C58A-C62A
 with sigma of 0.04
 C57-C59 \\sim C57-C59A
 with sigma of 0.04
 C59-C61 \\sim C59A-C61A
 with sigma of 0.04
 C59-C63 \\sim C59A-C63A
 with sigma of 0.04
 C57-C58 \\sim C57-C58A
 with sigma of 0.02
 C30-C31 \\sim C30A-C31A
 with sigma of 0.02
 C31-C33 \\sim C31A-C33A
 with sigma of 0.04
 C32-C33 \\sim C32A-C33A
 with sigma of 0.02
 C30-C32 \\sim C30A-C32A
 with sigma of 0.04
 C32-C34 \\sim C32A-C34A
 with sigma of 0.04
 C33-C35 \\sim C33A-C35A
 with sigma of 0.04
 C30-C34 \\sim C30A-C34A
 with sigma of 0.04
 C29-C35 \\sim C29-C35A
 with sigma of 0.04
 C29-C31 \\sim C29-C31A
 with sigma of 0.04
 C29-C30 \\sim C29-C30A
 with sigma of 0.02
 C31-C32 \\sim C31A-C32A
 with sigma of 0.02
 C34-C35 \\sim C34A-C35A
 with sigma of 0.02
 C30-C35 \\sim C30A-C35A
 with sigma of 0.02
 C33-C34 \\sim C33A-C34A
 with sigma of 0.02
 C31-C35 \\sim C31A-C35A
 with sigma of 0.04
 C17-C19 \\sim C17A-C19A
 with sigma of 0.04
 C16-C20 \\sim C16A-C20A
 with sigma of 0.04
 C17-C21 \\sim C17A-C21A
 with sigma of 0.04
 C16-C18 \\sim C16A-C18A
 with sigma of 0.04
 C18-C19 \\sim C18A-C19A
 with sigma of 0.02
 C16-C21 \\sim C16A-C21A
 with sigma of 0.02
 C19-C20 \\sim C19A-C20A
 with sigma of 0.02
 C15-C16 \\sim C15-C16A
 with sigma of 0.02
 C16-C17 \\sim C16A-C17A
 with sigma of 0.02
 C18-C20 \\sim C18A-C20A
 with sigma of 0.04
 C17-C18 \\sim C17A-C18A
 with sigma of 0.02
 C19-C21 \\sim C19A-C21A
 with sigma of 0.04
 C15-C21 \\sim C15-C21A
 with sigma of 0.04
 C20-C21 \\sim C20A-C21A
 with sigma of 0.02
 C15-C17 \\sim C15-C17A
 with sigma of 0.04
2. Restrained planarity
 C58A, C59A, C60A, C61A, C62A, C63A
 with sigma of 0.1
 C2, C3, C4, C5, C6, C7
 with sigma of 0.1
 C2A, C3A, C4A, C5A, C6A, C7A
 with sigma of 0.1
 C58, C59, C60, C61, C62, C63
 with sigma of 0.1
 C30, C31, C32, C33, C34, C35
 with sigma of 0.1
 C30A, C31A, C32A, C33A, C34A, C35A
 with sigma of 0.1
 C16, C17, C18, C19, C20, C21
 with sigma of 0.1
 C16A, C17A, C18A, C19A, C20A, C21A
 with sigma of 0.1
3. Uiso/Uaniso restraints and constraints
Uanis(O1A) \\sim Ueq, Uanis(O2A) \\sim Ueq, Uanis(C1A) \\sim Ueq, Uanis(C2A)
\\sim Ueq, Uanis(C3A) \\sim Ueq, Uanis(C4A) \\sim Ueq, Uanis(C5A) \\sim Ueq,
Uanis(C6A) \\sim Ueq, Uanis(C7A) \\sim Ueq: with sigma of 0.01 and sigma for
terminal atoms of 0.02
Uanis(O1) \\sim Ueq, Uanis(O2) \\sim Ueq, Uanis(C1) \\sim Ueq, Uanis(C2) \\sim
Ueq, Uanis(C3) \\sim Ueq, Uanis(C4) \\sim Ueq, Uanis(C5) \\sim Ueq, Uanis(C6)
\\sim Ueq, Uanis(C7) \\sim Ueq: with sigma of 0.01 and sigma for terminal atoms
of 0.02
Uanis(C58) \\sim Ueq, Uanis(C59) \\sim Ueq, Uanis(C60) \\sim Ueq, Uanis(C61)
\\sim Ueq, Uanis(C62) \\sim Ueq, Uanis(C63) \\sim Ueq: with sigma of 0.01 and
sigma for terminal atoms of 0.02
Uanis(C58A) \\sim Ueq, Uanis(C59A) \\sim Ueq, Uanis(C60A) \\sim Ueq,
Uanis(C61A) \\sim Ueq, Uanis(C62A) \\sim Ueq, Uanis(C63A) \\sim Ueq: with sigma
of 0.01 and sigma for terminal atoms of 0.02
Uanis(C30A) \\sim Ueq, Uanis(C31A) \\sim Ueq, Uanis(C32A) \\sim Ueq,
Uanis(C33A) \\sim Ueq, Uanis(C34A) \\sim Ueq, Uanis(C35A) \\sim Ueq: with sigma
of 0.01 and sigma for terminal atoms of 0.02
Uanis(C30) \\sim Ueq, Uanis(C31) \\sim Ueq, Uanis(C32) \\sim Ueq, Uanis(C33)
\\sim Ueq, Uanis(C34) \\sim Ueq, Uanis(C35) \\sim Ueq: with sigma of 0.01 and
sigma for terminal atoms of 0.02
Uanis(C16) \\sim Ueq, Uanis(C17) \\sim Ueq, Uanis(C18) \\sim Ueq, Uanis(C19)
\\sim Ueq, Uanis(C20) \\sim Ueq, Uanis(C21) \\sim Ueq: with sigma of 0.01 and
sigma for terminal atoms of 0.02
Uanis(C16A) \\sim Ueq, Uanis(C17A) \\sim Ueq, Uanis(C18A) \\sim Ueq,
Uanis(C19A) \\sim Ueq, Uanis(C20A) \\sim Ueq, Uanis(C21A) \\sim Ueq: with sigma
of 0.01 and sigma for terminal atoms of 0.02
4. Rigid body (RIGU) restrains
 Tm1, O1A, O2A, C1A, C2A, C3A, C4A, C5A, C6A, C7A
 with sigma for 1-2 distances of 0.001 and sigma for 1-3 distances of 0.001
 Tm1, O1, O2, C1, C2, C3, C4, C5, C6, C7
 with sigma for 1-2 distances of 0.001 and sigma for 1-3 distances of 0.001
 C57, C58, C59, C60, C61, C62, C63
 with sigma for 1-2 distances of 0.001 and sigma for 1-3 distances of 0.001
 C57, C58A, C59A, C60A, C61A, C62A, C63A
 with sigma for 1-2 distances of 0.001 and sigma for 1-3 distances of 0.001
 C29, C30, C31, C32, C33, C34, C35
 with sigma for 1-2 distances of 0.001 and sigma for 1-3 distances of 0.001
 C29, C30A, C31A, C32A, C33A, C34A, C35A
 with sigma for 1-2 distances of 0.001 and sigma for 1-3 distances of 0.001
 C15, C16A, C17A, C18A, C19A, C20A, C21A
 with sigma for 1-2 distances of 0.001 and sigma for 1-3 distances of 0.001
 C15, C16, C17, C18, C19, C20, C21
 with sigma for 1-2 distances of 0.001 and sigma for 1-3 distances of 0.001
5. Others
 Sof(O1A)=Sof(O2A)=Sof(C1A)=Sof(C2A)=Sof(C3A)=Sof(H3A)=Sof(C4A)=Sof(H4A)=
 Sof(C5A)=Sof(H5A)=Sof(C6A)=Sof(H6A)=Sof(C7A)=Sof(H7A)=1-FVAR(1)
 Sof(O1)=Sof(O2)=Sof(C1)=Sof(C2)=Sof(C3)=Sof(H3)=Sof(C4)=Sof(H4)=Sof(C5)=
 Sof(H5)=Sof(C6)=Sof(H6)=Sof(C7)=Sof(H7)=FVAR(1)
 Sof(C58A)=Sof(C59A)=Sof(H59A)=Sof(C60A)=Sof(H60A)=Sof(C61A)=Sof(H61A)=
 Sof(C62A)=Sof(H62A)=Sof(C63A)=Sof(H63A)=1-FVAR(2)
 Sof(C58)=Sof(C59)=Sof(H59)=Sof(C60)=Sof(H60)=Sof(C61)=Sof(H61)=Sof(C62)=
 Sof(H62)=Sof(C63)=Sof(H63)=FVAR(2)
 Sof(C30A)=Sof(C31A)=Sof(H31A)=Sof(C32A)=Sof(H32A)=Sof(C33A)=Sof(H33A)=
 Sof(C34A)=Sof(H34A)=Sof(C35A)=Sof(H35A)=1-FVAR(3)
 Sof(C30)=Sof(C31)=Sof(H31)=Sof(C32)=Sof(H32)=Sof(C33)=Sof(H33)=Sof(C34)=
 Sof(H34)=Sof(C35)=Sof(H35)=FVAR(3)
 Sof(C16A)=Sof(C17A)=Sof(H17A)=Sof(C18A)=Sof(H18A)=Sof(C19A)=Sof(H19A)=
 Sof(C20A)=Sof(H20A)=Sof(C21A)=Sof(H21A)=1-FVAR(4)
 Sof(C16)=Sof(C17)=Sof(H17)=Sof(C18)=Sof(H18)=Sof(C19)=Sof(H19)=Sof(C20)=
 Sof(H20)=Sof(C21)=Sof(H21)=FVAR(4)
6.a Aromatic/amide H refined with riding coordinates:
 C3(H3), C3A(H3A), C4(H4), C4A(H4A), C5(H5), C5A(H5A), C6(H6), C6A(H6A),
 C7(H7), C7A(H7A), C10(H10), C11(H11), C12(H12), C13(H13), C14(H14), C17(H17),
 C17A(H17A), C18(H18), C18A(H18A), C19(H19), C19A(H19A), C20(H20), C20A(H20A),
 C21(H21), C21A(H21A), C24(H24), C25(H25), C26(H26), C27(H27), C28(H28),
 C31(H31), C31A(H31A), C32(H32), C32A(H32A), C33(H33), C33A(H33A), C34(H34),
 C34A(H34A), C35(H35), C35A(H35A), C38(H38), C39(H39), C40(H40), C41(H41),
 C42(H42), C45(H45), C46(H46), C47(H47), C48(H48), C49(H49), C52(H52), C53(H53),
  C54(H54), C55(H55), C56(H56), C59(H59), C59A(H59A), C60(H60), C60A(H60A),
 C61(H61), C61A(H61A), C62(H62), C62A(H62A), C63(H63), C63A(H63A)
;
_olex2_submission_special_instructions 'No special instructions were received'

loop_
_space_group_symop_operation_xyz
'x, y, z'
'-x+1/2, y+1/2, -z+1/2'
'-x, -y, -z'
'x-1/2, -y-1/2, z-1/2'

loop_
_atom_site_label
_atom_site_type_symbol
_atom_site_fract_x
_atom_site_fract_y
_atom_site_fract_z
_atom_site_U_iso_or_equiv
_atom_site_adp_type
_atom_site_occupancy
_atom_site_site_symmetry_order
_atom_site_calc_flag
_atom_site_refinement_flags_posn
_atom_site_refinement_flags_adp
_atom_site_refinement_flags_occupancy
_atom_site_disorder_assembly
_atom_site_disorder_group
Tm1 Tm 0.66037(2) 0.61216(2) 0.71315(2) 0.03549(3) Uani 1 1 d D . . . .
Tm2 Tm 0.53170(2) 0.42976(2) 0.76732(2) 0.03085(3) Uani 1 1 d . . . . .
Tm3 Tm 0.63802(2) 0.27520(2) 0.82606(2) 0.03262(3) Uani 1 1 d . . . . .
O1 O 0.6647(9) 0.6601(4) 0.6311(3) 0.0598(17) Uani 0.561(18) 1 d D U P A 1
O1A O 0.7138(10) 0.6766(4) 0.6427(3) 0.050(2) Uani 0.439(18) 1 d D U P A 2
O2 O 0.8196(9) 0.7097(3) 0.6045(4) 0.0518(17) Uani 0.561(18) 1 d D U P A 1
O2A O 0.8576(9) 0.7063(4) 0.5940(5) 0.0453(18) Uani 0.439(18) 1 d D U P A 2
O3 O 0.8459(2) 0.62732(12) 0.74270(13) 0.0638(7) Uani 1 1 d . . . . .
O4 O 0.9611(2) 0.70195(9) 0.72244(10) 0.0482(5) Uani 1 1 d . . . . .
O5 O 0.6009(2) 0.69785(10) 0.74550(12) 0.0632(7) Uani 1 1 d . . . . .
O6 O 0.6988(2) 0.77541(10) 0.71772(12) 0.0551(6) Uani 1 1 d . . . . .
O7 O 0.6340(2) 0.57571(10) 0.79877(10) 0.0522(6) Uani 1 1 d . . . . .
O8 O 0.5448(2) 0.50027(9) 0.83735(10) 0.0441(5) Uani 1 1 d . . . . .
O9 O 0.7223(2) 0.53282(10) 0.66716(12) 0.0614(7) Uani 1 1 d . . . . .
O10 O 0.6776(2) 0.45238(11) 0.71524(10) 0.0493(6) Uani 1 1 d . . . . .
O11 O 0.4757(2) 0.58505(12) 0.68574(13) 0.0688(8) Uani 1 1 d . . . . .
O12 O 0.4187(2) 0.49834(10) 0.71876(11) 0.0501(6) Uani 1 1 d . . . . .
O13 O 0.4424(2) 0.37708(9) 0.68452(10) 0.0466(5) Uani 1 1 d . . . . .
O14 O 0.56863(19) 0.32573(9) 0.74179(9) 0.0393(5) Uani 1 1 d . . . . .
O15 O 0.67409(18) 0.38433(9) 0.83139(9) 0.0389(5) Uani 1 1 d . . . . .
O16 O 0.7354(2) 0.32829(10) 0.90577(11) 0.0555(6) Uani 1 1 d . . . . .
O17 O 0.40025(19) 0.38806(9) 0.82080(10) 0.0466(5) Uani 1 1 d . . . . .
O18 O 0.46611(19) 0.30174(10) 0.85748(11) 0.0487(6) Uani 1 1 d . . . . .
C1 C 0.7408(11) 0.6725(5) 0.5955(4) 0.048(2) Uani 0.561(18) 1 d D U P A 1
C1A C 0.7654(12) 0.6754(7) 0.5948(5) 0.043(2) Uani 0.439(18) 1 d D U P A 2
C2 C 0.7158(12) 0.6397(8) 0.5417(5) 0.052(2) Uani 0.561(18) 1 d D U P A 1
C2A C 0.7309(14) 0.6392(10) 0.5414(7) 0.055(3) Uani 0.439(18) 1 d D U P A 2
C3 C 0.7926(11) 0.6276(5) 0.5027(5) 0.059(2) Uani 0.561(18) 1 d D U P A 1
H3 H 0.868366 0.643960 0.507736 0.071 Uiso 0.561(18) 1 calc R U P A 1
C3A C 0.8178(15) 0.6369(9) 0.5038(7) 0.073(4) Uani 0.439(18) 1 d D U P A 2
H3A H 0.886741 0.658759 0.513434 0.088 Uiso 0.439(18) 1 calc R U P A 2
C4 C 0.7616(12) 0.5910(5) 0.4547(4) 0.073(3) Uani 0.561(18) 1 d D U P A 1
H4 H 0.815355 0.582002 0.427963 0.088 Uiso 0.561(18) 1 calc R U P A 1
C4A C 0.8095(16) 0.6039(8) 0.4519(6) 0.091(4) Uani 0.439(18) 1 d D U P A 2
H4A H 0.869298 0.603353 0.426936 0.109 Uiso 0.439(18) 1 calc R U P A 2
C5 C 0.6492(14) 0.5690(5) 0.4487(5) 0.086(3) Uani 0.561(18) 1 d D U P A 1
H5 H 0.626701 0.544226 0.417045 0.103 Uiso 0.561(18) 1 calc R U P A 1
C5A C 0.7064(19) 0.5725(7) 0.4408(6) 0.090(4) Uani 0.439(18) 1 d D U P A 2
H5A H 0.702755 0.546949 0.408778 0.108 Uiso 0.439(18) 1 calc R U P A 2
C6 C 0.5644(11) 0.5823(6) 0.4885(6) 0.088(3) Uani 0.561(18) 1 d D U P A 1
H6 H 0.487170 0.567901 0.482272 0.105 Uiso 0.561(18) 1 calc R U P A 1
C6A C 0.6056(16) 0.5738(7) 0.4714(7) 0.087(4) Uani 0.439(18) 1 d D U P A 2
H6A H 0.533826 0.555651 0.458605 0.104 Uiso 0.439(18) 1 calc R U P A 2
C7 C 0.5999(10) 0.6171(6) 0.5367(5) 0.073(2) Uani 0.561(18) 1 d D U P A 1
H7 H 0.548608 0.625221 0.564911 0.087 Uiso 0.561(18) 1 calc R U P A 1
C7A C 0.6269(14) 0.6062(7) 0.5242(7) 0.078(3) Uani 0.439(18) 1 d D U P A 2
H7A H 0.567904 0.605739 0.549664 0.094 Uiso 0.439(18) 1 calc R U P A 2
C8 C 0.9449(3) 0.65250(14) 0.74493(14) 0.0402(7) Uani 1 1 d . . . . .
C9 C 1.0477(3) 0.62117(13) 0.77632(13) 0.0370(6) Uani 1 1 d . . . . .
C10 C 1.1546(3) 0.64909(17) 0.78927(19) 0.0629(11) Uani 1 1 d . . . . .
H10 H 1.164018 0.688127 0.777534 0.076 Uiso 1 1 calc R U . . .
C11 C 1.2484(4) 0.6196(2) 0.8196(2) 0.0852(15) Uani 1 1 d . . . . .
H11 H 1.319892 0.639282 0.829221 0.102 Uiso 1 1 calc R U . . .
C12 C 1.2372(5) 0.5623(3) 0.8355(2) 0.0863(15) Uani 1 1 d . . . . .
H12 H 1.301404 0.542058 0.854690 0.104 Uiso 1 1 calc R U . . .
C13 C 1.1318(5) 0.5349(2) 0.8233(2) 0.0937(17) Uani 1 1 d . . . . .
H13 H 1.123421 0.495820 0.835178 0.112 Uiso 1 1 calc R U . . .
C14 C 1.0358(4) 0.56355(17) 0.79345(19) 0.0665(11) Uani 1 1 d . . . . .
H14 H 0.963859 0.543841 0.785129 0.080 Uiso 1 1 calc R U . . .
C15 C 0.6116(3) 0.75265(13) 0.73784(14) 0.0405(7) Uani 1 1 d D . . . .
C16 C 0.5149(8) 0.7918(3) 0.7528(5) 0.041(2) Uani 0.71(2) 1 d D U P B 1
C16A C 0.5220(16) 0.7907(6) 0.7621(12) 0.030(2) Uani 0.29(2) 1 d D U P B 2
C17 C 0.5380(8) 0.8518(3) 0.7608(5) 0.055(2) Uani 0.71(2) 1 d D U P B 1
H17 H 0.612186 0.867082 0.754955 0.066 Uiso 0.71(2) 1 calc R U P B 1
C17A C 0.5131(16) 0.8505(6) 0.7487(9) 0.040(3) Uani 0.29(2) 1 d D U P B 2
H17A H 0.570126 0.868433 0.728186 0.048 Uiso 0.29(2) 1 calc R U P B 2
C18 C 0.4502(8) 0.8885(3) 0.7775(5) 0.076(3) Uani 0.71(2) 1 d D U P B 1
H18 H 0.465351 0.928588 0.784163 0.091 Uiso 0.71(2) 1 calc R U P B 1
C18A C 0.4191(17) 0.8840(7) 0.7659(8) 0.049(3) Uani 0.29(2) 1 d D U P B 2
H18A H 0.405578 0.922759 0.753139 0.059 Uiso 0.29(2) 1 calc R U P B 2
C19 C 0.3373(7) 0.8649(4) 0.7843(6) 0.069(2) Uani 0.71(2) 1 d D U P B 1
H19 H 0.275194 0.890145 0.791218 0.083 Uiso 0.71(2) 1 calc R U P B 1
C19A C 0.3440(17) 0.8553(7) 0.8044(10) 0.057(4) Uani 0.29(2) 1 d D U P B 2
H19A H 0.297501 0.878012 0.827040 0.069 Uiso 0.29(2) 1 calc R U P B 2
C20 C 0.3188(6) 0.8059(3) 0.7809(6) 0.067(2) Uani 0.71(2) 1 d D U P B 1
H20 H 0.246677 0.790137 0.789339 0.080 Uiso 0.71(2) 1 calc R U P B 1
C20A C 0.3409(15) 0.7963(7) 0.8076(10) 0.055(4) Uani 0.29(2) 1 d D U P B 2
H20A H 0.277773 0.777546 0.822901 0.065 Uiso 0.29(2) 1 calc R U P B 2
C21 C 0.4068(6) 0.7691(3) 0.7648(5) 0.0508(18) Uani 0.71(2) 1 d D U P B 1
H21 H 0.393284 0.728481 0.761917 0.061 Uiso 0.71(2) 1 calc R U P B 1
C21A C 0.4307(15) 0.7632(7) 0.7883(10) 0.049(4) Uani 0.29(2) 1 d D U P B 2
H21A H 0.430757 0.722229 0.792799 0.058 Uiso 0.29(2) 1 calc R U P B 2
C22 C 0.5805(3) 0.55283(13) 0.83873(14) 0.0383(6) Uani 1 1 d . . . . .
C23 C 0.5601(3) 0.59017(14) 0.89061(14) 0.0399(7) Uani 1 1 d . . . . .
C24 C 0.5678(4) 0.65115(16) 0.88731(18) 0.0644(11) Uani 1 1 d . . . . .
H24 H 0.590019 0.669012 0.853532 0.077 Uiso 1 1 calc R U . . .
C25 C 0.5424(5) 0.6856(2) 0.9343(2) 0.0938(17) Uani 1 1 d . . . . .
H25 H 0.543999 0.726688 0.931375 0.113 Uiso 1 1 calc R U . . .
C26 C 0.5150(5) 0.6596(2) 0.9852(2) 0.0913(16) Uani 1 1 d . . . . .
H26 H 0.501471 0.682968 1.017265 0.110 Uiso 1 1 calc R U . . .
C27 C 0.5078(5) 0.5997(2) 0.98852(19) 0.0814(14) Uani 1 1 d . . . . .
H27 H 0.488644 0.582008 1.022997 0.098 Uiso 1 1 calc R U . . .
C28 C 0.5284(4) 0.56482(17) 0.94141(17) 0.0607(10) Uani 1 1 d . . . . .
H28 H 0.520871 0.523857 0.943856 0.073 Uiso 1 1 calc R U . . .
C29 C 0.7137(3) 0.47765(14) 0.67143(14) 0.0407(6) Uani 1 1 d D . . . .
C30 C 0.7360(17) 0.4410(6) 0.6198(6) 0.036(2) Uani 0.45(3) 1 d D U P C 1
C30A C 0.7597(15) 0.4409(5) 0.6245(5) 0.037(2) Uani 0.55(3) 1 d D U P C 2
C31 C 0.7634(17) 0.4684(6) 0.5693(6) 0.051(3) Uani 0.45(3) 1 d D U P C 1
H31 H 0.765595 0.509537 0.567491 0.061 Uiso 0.45(3) 1 calc R U P C 1
C31A C 0.7947(14) 0.4652(6) 0.5736(5) 0.054(2) Uani 0.55(3) 1 d D U P C 2
H31A H 0.793602 0.506125 0.568575 0.065 Uiso 0.55(3) 1 calc R U P C 2
C32 C 0.787(2) 0.4358(6) 0.5218(6) 0.068(3) Uani 0.45(3) 1 d D U P C 1
H32 H 0.805649 0.455142 0.487990 0.082 Uiso 0.45(3) 1 calc R U P C 1
C32A C 0.8312(16) 0.4291(5) 0.5303(5) 0.070(3) Uani 0.55(3) 1 d D U P C 2
H32A H 0.853879 0.445491 0.495933 0.084 Uiso 0.55(3) 1 calc R U P C 2
C33 C 0.785(2) 0.3757(6) 0.5228(7) 0.073(4) Uani 0.45(3) 1 d D U P C 1
H33 H 0.803648 0.353967 0.490473 0.088 Uiso 0.45(3) 1 calc R U P C 1
C33A C 0.8337(17) 0.3694(5) 0.5381(7) 0.079(3) Uani 0.55(3) 1 d D U P C 2
H33A H 0.856966 0.344995 0.508622 0.095 Uiso 0.55(3) 1 calc R U P C 2
C34 C 0.7561(19) 0.3475(5) 0.5720(7) 0.065(3) Uani 0.45(3) 1 d D U P C 1
H34 H 0.751998 0.306363 0.572586 0.078 Uiso 0.45(3) 1 calc R U P C 1
C34A C 0.8024(17) 0.3446(5) 0.5889(8) 0.075(3) Uani 0.55(3) 1 d D U P C 2
H34A H 0.806688 0.303735 0.594069 0.090 Uiso 0.55(3) 1 calc R U P C 2
C35 C 0.7324(17) 0.3794(6) 0.6206(6) 0.048(3) Uani 0.45(3) 1 d D U P C 1
H35 H 0.714049 0.359621 0.654164 0.058 Uiso 0.45(3) 1 calc R U P C 1
C35A C 0.7647(15) 0.3801(5) 0.6322(7) 0.055(3) Uani 0.55(3) 1 d D U P C 2
H35A H 0.742652 0.363185 0.666455 0.067 Uiso 0.55(3) 1 calc R U P C 2
C36 C 0.3975(3) 0.54660(14) 0.69289(14) 0.0411(7) Uani 1 1 d . . . . .
C37 C 0.2743(3) 0.55984(13) 0.66800(13) 0.0375(6) Uani 1 1 d . . . . .
C38 C 0.2407(3) 0.61516(16) 0.64754(18) 0.0612(10) Uani 1 1 d . . . . .
H38 H 0.296465 0.645533 0.648550 0.073 Uiso 1 1 calc R U . . .
C39 C 0.1235(4) 0.62603(19) 0.62525(19) 0.0699(12) Uani 1 1 d . . . . .
H39 H 0.101002 0.663719 0.611920 0.084 Uiso 1 1 calc R U . . .
C40 C 0.0433(4) 0.5821(2) 0.62302(18) 0.0703(12) Uani 1 1 d . . . . .
H40 H -0.034693 0.589473 0.607826 0.084 Uiso 1 1 calc R U . . .
C41 C 0.0745(4) 0.5281(2) 0.6424(2) 0.0901(16) Uani 1 1 d . . . . .
H41 H 0.018577 0.497732 0.640225 0.108 Uiso 1 1 calc R U . . .
C42 C 0.1897(3) 0.51695(18) 0.6658(2) 0.0700(12) Uani 1 1 d . . . . .
H42 H 0.209720 0.479391 0.680403 0.084 Uiso 1 1 calc R U . . .
C43 C 0.5014(3) 0.33089(13) 0.69337(13) 0.0377(6) Uani 1 1 d . . . . .
C44 C 0.4994(3) 0.28294(13) 0.64883(14) 0.0433(7) Uani 1 1 d . . . . .
C45 C 0.5912(3) 0.24236(14) 0.64999(16) 0.0506(8) Uani 1 1 d . . . . .
H45 H 0.654857 0.244930 0.678944 0.061 Uiso 1 1 calc R U . . .
C46 C 0.5888(4) 0.19819(17) 0.60842(19) 0.0681(11) Uani 1 1 d . . . . .
H46 H 0.650994 0.171193 0.609162 0.082 Uiso 1 1 calc R U . . .
C47 C 0.4949(5) 0.19400(19) 0.5660(2) 0.0820(15) Uani 1 1 d . . . . .
H47 H 0.492724 0.163576 0.538560 0.098 Uiso 1 1 calc R U . . .
C48 C 0.4038(5) 0.2344(2) 0.5638(2) 0.0851(15) Uani 1 1 d . . . . .
H48 H 0.340474 0.231524 0.534730 0.102 Uiso 1 1 calc R U . . .
C49 C 0.4065(4) 0.27975(17) 0.60513(17) 0.0644(11) Uani 1 1 d . . . . .
H49 H 0.345962 0.307742 0.603241 0.077 Uiso 1 1 calc R U . . .
C50 C 0.7272(3) 0.37856(14) 0.88311(14) 0.0392(7) Uani 1 1 d . . . . .
C51 C 0.7785(3) 0.43129(14) 0.91502(15) 0.0425(7) Uani 1 1 d . . . . .
C52 C 0.8124(3) 0.48021(14) 0.88448(17) 0.0505(8) Uani 1 1 d . . . . .
H52 H 0.805862 0.479636 0.843711 0.061 Uiso 1 1 calc R U . . .
C53 C 0.8558(4) 0.52971(18) 0.9144(2) 0.0712(12) Uani 1 1 d . . . . .
H53 H 0.881371 0.562052 0.893852 0.085 Uiso 1 1 calc R U . . .
C54 C 0.8615(5) 0.5315(2) 0.9736(3) 0.0933(17) Uani 1 1 d . . . . .
H54 H 0.887399 0.565846 0.993348 0.112 Uiso 1 1 calc R U . . .
C55 C 0.8296(5) 0.4835(3) 1.0046(2) 0.0930(16) Uani 1 1 d . . . . .
H55 H 0.835000 0.485096 1.045369 0.112 Uiso 1 1 calc R U . . .
C56 C 0.7891(4) 0.4322(2) 0.97532(17) 0.0657(11) Uani 1 1 d . . . . .
H56 H 0.769367 0.398902 0.996256 0.079 Uiso 1 1 calc R U . . .
C57 C 0.3872(3) 0.34120(13) 0.84920(14) 0.0386(6) Uani 1 1 d D . . . .
C58 C 0.2690(12) 0.3315(6) 0.8705(10) 0.041(3) Uani 0.396(18) 1 d D U P D 1
C58A C 0.2747(8) 0.3307(4) 0.8764(7) 0.0411(19) Uani 0.604(18) 1 d D U P D 2
C59 C 0.2006(10) 0.3807(6) 0.8803(6) 0.040(2) Uani 0.396(18) 1 d D U P D 1
H59 H 0.228666 0.418633 0.873915 0.048 Uiso 0.396(18) 1 calc R U P D 1
C59A C 0.1794(7) 0.3689(4) 0.8662(5) 0.056(3) Uani 0.604(18) 1 d D U P D 2
H59A H 0.187491 0.403267 0.844642 0.067 Uiso 0.604(18) 1 calc R U P D 2
C60 C 0.0910(11) 0.3726(6) 0.8993(7) 0.053(3) Uani 0.396(18) 1 d D U P D 1
H60 H 0.042873 0.405365 0.904034 0.064 Uiso 0.396(18) 1 calc R U P D 1
C60A C 0.0713(8) 0.3567(5) 0.8878(6) 0.069(3) Uani 0.604(18) 1 d D U P D 2
H60A H 0.009882 0.384174 0.882993 0.082 Uiso 0.604(18) 1 calc R U P D 2
C61 C 0.0522(15) 0.3187(7) 0.9113(11) 0.063(4) Uani 0.396(18) 1 d D U P D 1
H61 H -0.018814 0.314702 0.928023 0.075 Uiso 0.396(18) 1 calc R U P D 1
C61A C 0.0556(11) 0.3051(5) 0.9154(8) 0.072(3) Uani 0.604(18) 1 d D U P D 2
H61A H -0.019305 0.294194 0.924824 0.086 Uiso 0.604(18) 1 calc R U P D 2
C62 C 0.1171(12) 0.2671(5) 0.8990(9) 0.067(3) Uani 0.396(18) 1 d D U P D 1
H62 H 0.086468 0.229312 0.903713 0.081 Uiso 0.396(18) 1 calc R U P D 1
C62A C 0.1506(9) 0.2693(4) 0.9295(6) 0.081(3) Uani 0.604(18) 1 d D U P D 2
H62A H 0.142311 0.236493 0.953308 0.097 Uiso 0.604(18) 1 calc R U P D 2
C63 C 0.2284(11) 0.2755(5) 0.8797(8) 0.057(3) Uani 0.396(18) 1 d D U P D 1
H63 H 0.275502 0.242905 0.873049 0.068 Uiso 0.396(18) 1 calc R U P D 1
C63A C 0.2594(8) 0.2805(4) 0.9092(5) 0.063(2) Uani 0.604(18) 1 d D U P D 2
H63A H 0.322086 0.254204 0.917623 0.075 Uiso 0.604(18) 1 calc R U P D 2

loop_
_atom_site_aniso_label
_atom_site_aniso_U_11
_atom_site_aniso_U_22
_atom_site_aniso_U_33
_atom_site_aniso_U_23
_atom_site_aniso_U_13
_atom_site_aniso_U_12
Tm1 0.03237(6) 0.02779(6) 0.04678(8) 0.00162(5) 0.00640(5) -0.00203(5)
Tm2 0.02974(6) 0.02585(5) 0.03712(7) -0.00025(5) 0.00411(5) 0.00246(4)
Tm3 0.02803(6) 0.02897(6) 0.04153(7) 0.00052(5) 0.00671(5) 0.00318(5)
O1 0.065(4) 0.066(4) 0.046(3) 0.012(2) -0.004(2) -0.005(3)
O1A 0.052(4) 0.052(4) 0.045(3) 0.007(2) 0.005(3) 0.011(3)
O2 0.067(4) 0.036(2) 0.052(3) -0.010(2) 0.010(3) 0.004(2)
O2A 0.056(4) 0.034(3) 0.046(4) -0.010(2) 0.010(3) 0.009(3)
O3 0.0323(12) 0.0686(17) 0.089(2) -0.0064(15) 0.0010(12) -0.0068(11)
O4 0.0517(14) 0.0356(11) 0.0559(15) 0.0023(10) -0.0021(11) 0.0086(10)
O5 0.0719(17) 0.0310(12) 0.094(2) 0.0074(12) 0.0449(15) 0.0099(11)
O6 0.0391(12) 0.0460(13) 0.0846(19) 0.0003(12) 0.0277(12) -0.0038(10)
O7 0.0653(16) 0.0470(13) 0.0469(14) 0.0007(11) 0.0181(12) 0.0018(11)
O8 0.0541(13) 0.0303(10) 0.0477(13) -0.0047(9) 0.0052(10) 0.0030(9)
O9 0.0823(19) 0.0380(13) 0.0682(17) -0.0129(12) 0.0283(14) -0.0063(12)
O10 0.0452(13) 0.0565(14) 0.0488(14) 0.0008(11) 0.0171(11) 0.0026(11)
O11 0.0425(14) 0.0643(17) 0.096(2) 0.0128(15) -0.0123(14) -0.0149(12)
O12 0.0456(13) 0.0406(12) 0.0610(15) 0.0042(11) -0.0092(11) 0.0128(10)
O13 0.0485(13) 0.0384(12) 0.0501(13) -0.0086(10) -0.0082(10) 0.0092(10)
O14 0.0465(12) 0.0334(10) 0.0374(11) -0.0038(9) 0.0008(9) 0.0063(9)
O15 0.0384(11) 0.0365(11) 0.0407(12) -0.0029(9) -0.0018(9) 0.0037(9)
O16 0.0652(16) 0.0414(13) 0.0557(15) 0.0078(11) -0.0138(12) -0.0063(11)
O17 0.0409(12) 0.0363(11) 0.0653(15) 0.0039(10) 0.0185(11) 0.0010(9)
O18 0.0389(12) 0.0433(12) 0.0674(16) 0.0059(11) 0.0219(11) 0.0116(10)
C1 0.065(4) 0.032(3) 0.045(3) 0.009(2) -0.001(2) 0.009(3)
C1A 0.053(4) 0.034(4) 0.042(3) 0.006(3) 0.002(3) 0.013(3)
C2 0.069(4) 0.038(5) 0.046(3) 0.009(3) -0.005(3) -0.002(3)
C2A 0.072(5) 0.041(6) 0.048(4) 0.001(4) -0.009(3) 0.010(4)
C3 0.074(4) 0.056(4) 0.044(3) 0.001(3) -0.004(3) -0.003(3)
C3A 0.085(5) 0.082(7) 0.050(4) -0.007(4) 0.000(4) 0.011(4)
C4 0.093(5) 0.071(5) 0.053(3) -0.008(3) -0.003(3) -0.016(4)
C4A 0.098(6) 0.106(7) 0.068(5) -0.028(5) 0.004(4) -0.002(5)
C5 0.096(5) 0.081(5) 0.077(5) -0.010(4) -0.012(4) -0.021(4)
C5A 0.099(6) 0.092(7) 0.076(6) -0.011(5) -0.010(4) 0.002(5)
C6 0.083(4) 0.086(5) 0.090(5) 0.000(4) -0.009(3) -0.023(4)
C6A 0.092(6) 0.081(7) 0.082(6) -0.016(5) -0.012(4) -0.008(5)
C7 0.071(4) 0.070(5) 0.075(4) 0.011(3) -0.003(3) -0.010(3)
C7A 0.087(5) 0.068(6) 0.075(5) -0.006(4) -0.011(4) -0.007(4)
C8 0.0362(16) 0.0389(16) 0.0456(18) -0.0089(13) 0.0041(13) 0.0040(12)
C9 0.0360(15) 0.0343(15) 0.0406(17) 0.0008(12) 0.0038(12) 0.0009(12)
C10 0.0421(19) 0.056(2) 0.088(3) 0.014(2) -0.0080(19) -0.0083(16)
C11 0.042(2) 0.108(4) 0.100(4) 0.023(3) -0.018(2) -0.004(2)
C12 0.077(3) 0.104(4) 0.075(3) 0.024(3) -0.008(3) 0.035(3)
C13 0.112(4) 0.057(3) 0.106(4) 0.032(3) -0.018(3) 0.016(3)
C14 0.070(3) 0.046(2) 0.080(3) 0.017(2) -0.008(2) -0.0049(18)
C15 0.0381(14) 0.0350(13) 0.0506(18) 0.0000(13) 0.0147(13) 0.0010(11)
C16 0.038(2) 0.0367(18) 0.050(5) -0.005(2) 0.010(3) 0.0029(15)
C16A 0.027(4) 0.035(3) 0.027(5) -0.001(3) 0.000(3) 0.000(2)
C17 0.045(3) 0.0392(19) 0.080(6) -0.011(2) 0.005(3) 0.0005(17)
C17A 0.044(6) 0.037(3) 0.040(6) 0.004(4) 0.005(5) 0.005(3)
C18 0.057(3) 0.050(2) 0.119(6) -0.030(3) 0.007(4) 0.007(2)
C18A 0.050(6) 0.044(4) 0.054(7) -0.003(4) 0.008(5) 0.009(4)
C19 0.053(3) 0.060(3) 0.095(6) -0.016(3) 0.012(3) 0.018(2)
C19A 0.061(6) 0.056(4) 0.057(7) -0.006(4) 0.020(6) 0.009(4)
C20 0.045(3) 0.063(3) 0.095(6) -0.012(3) 0.019(3) 0.009(2)
C20A 0.042(5) 0.057(4) 0.067(8) -0.003(4) 0.021(5) 0.004(3)
C21 0.041(2) 0.045(2) 0.068(5) -0.006(3) 0.016(3) -0.0001(17)
C21A 0.042(5) 0.047(4) 0.060(8) 0.003(4) 0.022(5) 0.000(3)
C22 0.0369(15) 0.0357(15) 0.0419(17) -0.0010(13) 0.0019(13) 0.0044(12)
C23 0.0380(16) 0.0394(15) 0.0426(17) -0.0073(13) 0.0061(13) -0.0028(12)
C24 0.094(3) 0.0417(19) 0.061(2) -0.0136(17) 0.026(2) -0.0149(19)
C25 0.145(5) 0.051(2) 0.092(4) -0.032(2) 0.043(3) -0.029(3)
C26 0.132(5) 0.082(3) 0.064(3) -0.035(3) 0.032(3) -0.010(3)
C27 0.116(4) 0.079(3) 0.053(3) -0.008(2) 0.032(3) -0.008(3)
C28 0.081(3) 0.050(2) 0.054(2) -0.0027(17) 0.020(2) -0.0008(19)
C29 0.0332(15) 0.0426(15) 0.0473(15) -0.0058(12) 0.0086(12) -0.0016(12)
C30 0.026(6) 0.039(2) 0.043(3) -0.004(2) 0.004(3) -0.002(3)
C30A 0.026(5) 0.043(2) 0.042(3) -0.006(2) 0.002(3) -0.001(3)
C31 0.056(7) 0.049(3) 0.049(3) 0.003(2) 0.015(4) 0.006(4)
C31A 0.059(6) 0.054(3) 0.051(3) -0.002(2) 0.019(3) -0.002(4)
C32 0.087(8) 0.068(4) 0.052(4) -0.004(3) 0.022(5) 0.011(4)
C32A 0.082(7) 0.078(4) 0.055(4) -0.006(3) 0.023(4) 0.015(4)
C33 0.099(9) 0.067(4) 0.056(4) -0.015(3) 0.019(5) 0.008(4)
C33A 0.095(8) 0.074(3) 0.072(5) -0.019(3) 0.026(5) 0.014(4)
C34 0.083(8) 0.051(3) 0.063(4) -0.017(3) 0.016(5) 0.000(4)
C34A 0.090(8) 0.056(3) 0.082(5) -0.014(3) 0.028(5) 0.013(4)
C35 0.052(7) 0.040(2) 0.056(4) -0.006(2) 0.015(4) -0.003(3)
C35A 0.055(6) 0.044(2) 0.071(5) -0.003(3) 0.024(5) 0.005(3)
C36 0.0373(16) 0.0371(16) 0.0474(18) -0.0048(13) -0.0028(13) 0.0026(13)
C37 0.0349(15) 0.0363(15) 0.0402(16) 0.0024(12) -0.0018(12) 0.0047(12)
C38 0.055(2) 0.0430(19) 0.083(3) 0.0110(19) -0.004(2) 0.0050(16)
C39 0.068(3) 0.063(3) 0.076(3) 0.015(2) -0.004(2) 0.032(2)
C40 0.049(2) 0.099(4) 0.060(3) 0.008(2) -0.0055(19) 0.018(2)
C41 0.044(2) 0.097(4) 0.123(4) 0.027(3) -0.018(3) -0.014(2)
C42 0.041(2) 0.060(2) 0.104(3) 0.024(2) -0.015(2) -0.0089(17)
C43 0.0386(16) 0.0353(15) 0.0397(17) -0.0033(12) 0.0063(13) -0.0015(12)
C44 0.0554(19) 0.0350(16) 0.0397(17) -0.0056(13) 0.0057(14) -0.0028(14)
C45 0.063(2) 0.0390(17) 0.052(2) -0.0056(15) 0.0167(17) -0.0013(15)
C46 0.097(3) 0.046(2) 0.065(3) -0.0111(19) 0.026(2) 0.007(2)
C47 0.136(5) 0.053(2) 0.058(3) -0.022(2) 0.019(3) -0.004(3)
C48 0.118(4) 0.069(3) 0.064(3) -0.024(2) -0.016(3) -0.009(3)
C49 0.081(3) 0.053(2) 0.057(2) -0.0118(18) -0.007(2) 0.003(2)
C50 0.0313(14) 0.0400(16) 0.0460(18) -0.0019(13) 0.0026(13) -0.0010(12)
C51 0.0337(15) 0.0440(17) 0.0484(19) -0.0046(14) -0.0033(13) -0.0019(13)
C52 0.0414(18) 0.0428(18) 0.065(2) -0.0021(16) -0.0029(16) -0.0023(14)
C53 0.064(3) 0.049(2) 0.098(4) -0.012(2) -0.006(2) -0.0120(19)
C54 0.086(4) 0.077(3) 0.113(5) -0.041(3) -0.008(3) -0.022(3)
C55 0.102(4) 0.109(4) 0.064(3) -0.037(3) -0.010(3) -0.022(3)
C56 0.067(3) 0.075(3) 0.052(2) -0.005(2) -0.0071(19) -0.011(2)
C57 0.0331(12) 0.0363(15) 0.0479(18) -0.0048(13) 0.0121(12) 0.0015(11)
C58 0.036(3) 0.042(3) 0.047(7) 0.000(3) 0.014(4) 0.002(2)
C58A 0.036(2) 0.042(3) 0.047(5) 0.000(3) 0.015(3) 0.0038(19)
C59 0.031(3) 0.046(3) 0.044(5) -0.004(3) 0.005(3) 0.004(3)
C59A 0.038(3) 0.055(4) 0.078(6) 0.007(4) 0.015(3) 0.009(3)
C60 0.033(3) 0.066(4) 0.063(6) -0.001(4) 0.012(4) 0.004(3)
C60A 0.040(3) 0.079(5) 0.090(6) 0.004(4) 0.021(4) 0.007(3)
C61 0.045(5) 0.074(4) 0.073(8) 0.011(4) 0.025(5) 0.001(3)
C61A 0.054(3) 0.090(5) 0.076(6) 0.008(4) 0.027(4) -0.002(3)
C62 0.048(4) 0.063(4) 0.093(8) 0.005(5) 0.024(5) -0.009(3)
C62A 0.060(3) 0.094(5) 0.093(6) 0.034(4) 0.030(4) -0.001(3)
C63 0.047(4) 0.044(3) 0.082(8) 0.000(4) 0.023(5) -0.003(3)
C63A 0.055(3) 0.061(3) 0.075(6) 0.023(3) 0.023(4) 0.005(3)

loop_
_atom_type_symbol
_atom_type_description
_atom_type_scat_dispersion_real
_atom_type_scat_dispersion_imag
_atom_type_scat_source
C C 0.0033 0.0016 'International Tables Vol C Tables 4.2.6.8 and 6.1.1.4'
H H 0.0000 0.0000 'International Tables Vol C Tables 4.2.6.8 and 6.1.1.4'
O O 0.0106 0.0060 'International Tables Vol C Tables 4.2.6.8 and 6.1.1.4'
Tm Tm -0.3139 5.2483 'International Tables Vol C Tables 4.2.6.8 and 6.1.1.4'

loop_
_geom_angle_atom_site_label_1
_geom_angle_atom_site_label_2
_geom_angle_atom_site_label_3
_geom_angle
_geom_angle_site_symmetry_1
_geom_angle_site_symmetry_3
_geom_angle_publ_flag
O1 Tm1 O5 83.6(2) . . ?
O1 Tm1 O7 170.11(18) . . ?
O1 Tm1 O9 87.4(2) . . ?
O1 Tm1 O11 89.8(3) . . ?
O3 Tm1 O1 94.9(3) . . ?
O3 Tm1 O1A 78.7(3) . . ?
O3 Tm1 O5 94.37(10) . . ?
O3 Tm1 O7 89.77(10) . . ?
O3 Tm1 O9 86.12(10) . . ?
O3 Tm1 O11 172.89(10) . . ?
O5 Tm1 O1A 78.1(2) . . ?
O5 Tm1 O9 171.01(10) . . ?
O5 Tm1 O11 91.47(11) . . ?
O7 Tm1 O1A 160.5(3) . . ?
O7 Tm1 O5 87.30(9) . . ?
O7 Tm1 O9 101.68(9) . . ?
O7 Tm1 O11 86.47(10) . . ?
O9 Tm1 O1A 93.3(2) . . ?
O11 Tm1 O1A 106.6(3) . . ?
O11 Tm1 O9 88.73(11) . . ?
O8 Tm2 O13 156.01(8) . . ?
O8 Tm2 O14 147.21(7) . . ?
O8 Tm2 O15 82.49(7) . . ?
O10 Tm2 O8 103.02(9) . . ?
O10 Tm2 O12 89.55(9) . . ?
O10 Tm2 O13 87.93(9) . . ?
O10 Tm2 O14 86.37(8) . . ?
O10 Tm2 O15 86.20(8) . . ?
O10 Tm2 O17 168.10(8) . . ?
O12 Tm2 O8 81.87(8) . . ?
O12 Tm2 O13 76.87(8) . . ?
O12 Tm2 O14 130.11(8) . . ?
O12 Tm2 O15 162.43(8) . . ?
O12 Tm2 O17 100.72(9) . . ?
O13 Tm2 O14 53.32(7) . . ?
O15 Tm2 O13 119.93(7) . . ?
O15 Tm2 O14 66.65(7) . . ?
O17 Tm2 O8 84.54(8) . . ?
O17 Tm2 O13 88.57(9) . . ?
O17 Tm2 O14 82.42(7) . . ?
O17 Tm2 O15 85.70(8) . . ?
O2 Tm3 O1A 37.5(3) 2_646 2_646 ?
O2 Tm3 O2A 11.9(2) 2_646 2_646 ?
O2 Tm3 O4 85.7(2) 2_646 2_646 ?
O2 Tm3 O6 101.7(3) 2_646 2_646 ?
O2 Tm3 O14 166.3(2) 2_646 . ?
O2 Tm3 O15 127.4(2) 2_646 . ?
O2 Tm3 O16 74.3(2) 2_646 . ?
O2 Tm3 O18 94.6(3) 2_646 . ?
O2A Tm3 O15 127.6(2) 2_646 . ?
O4 Tm3 O1A 78.40(17) 2_646 2_646 ?
O4 Tm3 O2A 82.6(3) 2_646 2_646 ?
O4 Tm3 O14 80.67(8) 2_646 . ?
O4 Tm3 O15 145.77(7) 2_646 . ?
O4 Tm3 O16 158.92(8) 2_646 . ?
O6 Tm3 O1A 67.19(15) 2_646 2_646 ?
O6 Tm3 O2A 113.5(3) 2_646 2_646 ?
O6 Tm3 O4 100.26(9) 2_646 2_646 ?
O6 Tm3 O14 81.16(9) 2_646 . ?
O6 Tm3 O15 83.04(8) 2_646 . ?
O6 Tm3 O16 90.27(10) 2_646 . ?
O6 Tm3 O18 162.58(8) 2_646 . ?
O14 Tm3 O1A 137.76(14) . 2_646 ?
O14 Tm3 O2A 159.5(3) . 2_646 ?
O14 Tm3 O15 66.07(7) . . ?
O14 Tm3 O16 119.25(7) . . ?
O15 Tm3 O1A 132.23(17) . 2_646 ?
O16 Tm3 O1A 89.15(16) . 2_646 ?
O16 Tm3 O2A 76.4(3) . 2_646 ?
O16 Tm3 O15 53.20(7) . . ?
O18 Tm3 O1A 130.10(15) . 2_646 ?
O18 Tm3 O2A 82.9(2) . 2_646 ?
O18 Tm3 O4 87.05(9) . 2_646 ?
O18 Tm3 O14 84.50(8) . . ?
O18 Tm3 O15 82.13(7) . . ?
O18 Tm3 O16 88.14(9) . . ?
C1 O1 Tm1 137.6(8) . . ?
Tm1 O1A Tm3 120.7(4) . 2_656 ?
C1A O1A Tm1 139.1(8) . . ?
C1 O2 Tm3 133.3(7) . 2_656 ?
C8 O3 Tm1 156.7(3) . . ?
C8 O4 Tm3 141.2(2) . 2_656 ?
C15 O5 Tm1 141.3(2) . . ?
C15 O6 Tm3 155.3(2) . 2_656 ?
C22 O7 Tm1 158.7(2) . . ?
C22 O8 Tm2 133.1(2) . . ?
C29 O9 Tm1 136.9(2) . . ?
C29 O10 Tm2 149.7(2) . . ?
C36 O11 Tm1 144.1(2) . . ?
C36 O12 Tm2 155.8(2) . . ?
C43 O13 Tm2 96.40(18) . . ?
Tm3 O14 Tm2 108.82(8) . . ?
C43 O14 Tm2 91.09(16) . . ?
C43 O14 Tm3 152.55(19) . . ?
Tm2 O15 Tm3 107.86(8) . . ?
C50 O15 Tm2 150.03(19) . . ?
C50 O15 Tm3 90.23(17) . . ?
C50 O16 Tm3 97.47(19) . . ?
C57 O17 Tm2 139.37(19) . . ?
C57 O18 Tm3 140.4(2) . . ?
O1 C1 C2 110.3(8) . . ?
O2 C1 O1 124.7(8) . . ?
O2 C1 C2 124.9(8) . . ?
O1A C1A C2A 127.2(11) . . ?
O2A C1A O1A 116.7(9) . . ?
O2A C1A C2A 116.0(9) . . ?
C3 C2 C1 126.3(9) . . ?
C3 C2 C7 122.6(8) . . ?
C7 C2 C1 111.0(9) . . ?
C3A C2A C1A 113.1(10) . . ?
C3A C2A C7A 115.7(10) . . ?
C7A C2A C1A 131.1(11) . . ?
C2 C3 H3 119.3 . . ?
C2 C3 C4 121.4(9) . . ?
C4 C3 H3 119.3 . . ?
C2A C3A H3A 117.8 . . ?
C2A C3A C4A 124.3(12) . . ?
C4A C3A H3A 117.8 . . ?
C3 C4 H4 121.5 . . ?
C5 C4 C3 117.1(9) . . ?
C5 C4 H4 121.5 . . ?
C3A C4A H4A 122.7 . . ?
C5A C4A C3A 114.6(12) . . ?
C5A C4A H4A 122.7 . . ?
C4 C5 H5 118.5 . . ?
C4 C5 C6 122.9(9) . . ?
C6 C5 H5 118.5 . . ?
C4A C5A H5A 115.8 . . ?
C4A C5A C6A 128.3(12) . . ?
C6A C5A H5A 115.8 . . ?
C5 C6 H6 120.9 . . ?
C7 C6 C5 118.2(9) . . ?
C7 C6 H6 120.9 . . ?
C5A C6A H6A 124.3 . . ?
C5A C6A C7A 111.4(11) . . ?
C7A C6A H6A 124.3 . . ?
C2 C7 H7 121.1 . . ?
C6 C7 C2 117.7(9) . . ?
C6 C7 H7 121.1 . . ?
C2A C7A H7A 117.5 . . ?
C6A C7A C2A 125.0(12) . . ?
C6A C7A H7A 117.5 . . ?
O3 C8 C9 117.3(3) . . ?
O4 C8 O3 123.8(3) . . ?
O4 C8 C9 119.0(3) . . ?
C10 C9 C8 121.2(3) . . ?
C14 C9 C8 119.7(3) . . ?
C14 C9 C10 119.0(3) . . ?
C9 C10 H10 119.8 . . ?
C9 C10 C11 120.3(4) . . ?
C11 C10 H10 119.8 . . ?
C10 C11 H11 119.7 . . ?
C12 C11 C10 120.6(4) . . ?
C12 C11 H11 119.7 . . ?
C11 C12 H12 120.4 . . ?
C13 C12 C11 119.2(4) . . ?
C13 C12 H12 120.4 . . ?
C12 C13 H13 119.2 . . ?
C12 C13 C14 121.5(4) . . ?
C14 C13 H13 119.2 . . ?
C9 C14 C13 119.3(4) . . ?
C9 C14 H14 120.3 . . ?
C13 C14 H14 120.3 . . ?
O5 C15 C16 118.1(4) . . ?
O5 C15 C16A 116.0(7) . . ?
O6 C15 O5 123.3(3) . . ?
O6 C15 C16 118.5(4) . . ?
O6 C15 C16A 120.1(7) . . ?
C17 C16 C15 118.6(6) . . ?
C21 C16 C15 121.3(6) . . ?
C21 C16 C17 119.7(6) . . ?
C17A C16A C15 121.3(12) . . ?
C17A C16A C21A 119.3(11) . . ?
C21A C16A C15 118.1(11) . . ?
C16 C17 H17 120.3 . . ?
C18 C17 C16 119.4(7) . . ?
C18 C17 H17 120.3 . . ?
C16A C17A H17A 119.8 . . ?
C16A C17A C18A 120.4(13) . . ?
C18A C17A H17A 119.8 . . ?
C17 C18 H18 120.2 . . ?
C17 C18 C19 119.6(7) . . ?
C19 C18 H18 120.2 . . ?
C17A C18A H18A 121.8 . . ?
C17A C18A C19A 116.5(13) . . ?
C19A C18A H18A 121.8 . . ?
C18 C19 H19 119.9 . . ?
C20 C19 C18 120.2(6) . . ?
C20 C19 H19 119.9 . . ?
C18A C19A H19A 119.9 . . ?
C20A C19A C18A 120.1(13) . . ?
C20A C19A H19A 119.9 . . ?
C19 C20 H20 120.0 . . ?
C19 C20 C21 120.0(6) . . ?
C21 C20 H20 120.0 . . ?
C19A C20A H20A 119.9 . . ?
C19A C20A C21A 120.1(13) . . ?
C21A C20A H20A 119.9 . . ?
C16 C21 H21 119.6 . . ?
C20 C21 C16 120.7(6) . . ?
C20 C21 H21 119.6 . . ?
C16A C21A H21A 119.9 . . ?
C20A C21A C16A 120.3(12) . . ?
C20A C21A H21A 119.9 . . ?
O7 C22 C23 118.2(3) . . ?
O8 C22 O7 123.2(3) . . ?
O8 C22 C23 118.5(3) . . ?
C24 C23 C22 120.1(3) . . ?
C28 C23 C22 120.9(3) . . ?
C28 C23 C24 118.9(3) . . ?
C23 C24 H24 120.1 . . ?
C23 C24 C25 119.8(4) . . ?
C25 C24 H24 120.1 . . ?
C24 C25 H25 119.7 . . ?
C26 C25 C24 120.5(4) . . ?
C26 C25 H25 119.7 . . ?
C25 C26 H26 120.2 . . ?
C27 C26 C25 119.7(4) . . ?
C27 C26 H26 120.2 . . ?
C26 C27 H27 119.7 . . ?
C26 C27 C28 120.6(4) . . ?
C28 C27 H27 119.7 . . ?
C23 C28 H28 119.8 . . ?
C27 C28 C23 120.4(4) . . ?
C27 C28 H28 119.8 . . ?
O9 C29 O10 123.1(3) . . ?
O9 C29 C30 118.0(6) . . ?
O9 C29 C30A 117.3(6) . . ?
O10 C29 C30 118.6(6) . . ?
O10 C29 C30A 119.3(6) . . ?
C31 C30 C29 119.4(10) . . ?
C31 C30 C35 118.0(9) . . ?
C35 C30 C29 122.6(10) . . ?
C31A C30A C29 122.6(9) . . ?
C31A C30A C35A 119.2(8) . . ?
C35A C30A C29 118.2(9) . . ?
C30 C31 H31 119.6 . . ?
C32 C31 C30 120.7(11) . . ?
C32 C31 H31 119.6 . . ?
C30A C31A H31A 119.8 . . ?
C32A C31A C30A 120.4(9) . . ?
C32A C31A H31A 119.8 . . ?
C31 C32 H32 119.4 . . ?
C33 C32 C31 121.2(11) . . ?
C33 C32 H32 119.4 . . ?
C31A C32A H32A 120.2 . . ?
C33A C32A C31A 119.6(10) . . ?
C33A C32A H32A 120.2 . . ?
C32 C33 H33 120.4 . . ?
C32 C33 C34 119.1(10) . . ?
C34 C33 H33 120.4 . . ?
C32A C33A H33A 119.6 . . ?
C32A C33A C34A 120.9(9) . . ?
C34A C33A H33A 119.6 . . ?
C33 C34 H34 119.6 . . ?
C33 C34 C35 120.7(10) . . ?
C35 C34 H34 119.6 . . ?
C33A C34A H34A 119.9 . . ?
C33A C34A C35A 120.1(9) . . ?
C35A C34A H34A 119.9 . . ?
C30 C35 H35 119.9 . . ?
C34 C35 C30 120.1(10) . . ?
C34 C35 H35 119.9 . . ?
C30A C35A H35A 120.1 . . ?
C34A C35A C30A 119.8(9) . . ?
C34A C35A H35A 120.1 . . ?
O11 C36 C37 117.2(3) . . ?
O12 C36 O11 123.8(3) . . ?
O12 C36 C37 119.0(3) . . ?
C38 C37 C36 122.1(3) . . ?
C42 C37 C36 120.2(3) . . ?
C42 C37 C38 117.7(3) . . ?
C37 C38 H38 119.8 . . ?
C37 C38 C39 120.3(4) . . ?
C39 C38 H38 119.8 . . ?
C38 C39 H39 120.0 . . ?
C40 C39 C38 120.0(4) . . ?
C40 C39 H39 120.0 . . ?
C39 C40 H40 119.8 . . ?
C41 C40 C39 120.5(4) . . ?
C41 C40 H40 119.8 . . ?
C40 C41 H41 119.9 . . ?
C40 C41 C42 120.2(4) . . ?
C42 C41 H41 119.9 . . ?
C37 C42 C41 121.3(4) . . ?
C37 C42 H42 119.4 . . ?
C41 C42 H42 119.4 . . ?
O13 C43 O14 118.5(3) . . ?
O13 C43 C44 121.9(3) . . ?
O14 C43 C44 119.6(3) . . ?
C45 C44 C43 120.6(3) . . ?
C49 C44 C43 119.7(3) . . ?
C49 C44 C45 119.7(3) . . ?
C44 C45 H45 119.9 . . ?
C46 C45 C44 120.2(4) . . ?
C46 C45 H45 119.9 . . ?
C45 C46 H46 120.0 . . ?
C47 C46 C45 120.0(4) . . ?
C47 C46 H46 120.0 . . ?
C46 C47 H47 119.8 . . ?
C46 C47 C48 120.4(4) . . ?
C48 C47 H47 119.8 . . ?
C47 C48 H48 120.1 . . ?
C47 C48 C49 119.9(4) . . ?
C49 C48 H48 120.1 . . ?
C44 C49 C48 119.7(4) . . ?
C44 C49 H49 120.2 . . ?
C48 C49 H49 120.2 . . ?
O15 C50 C51 119.9(3) . . ?
O16 C50 O15 119.1(3) . . ?
O16 C50 C51 121.0(3) . . ?
C52 C51 C50 120.4(3) . . ?
C56 C51 C50 119.8(3) . . ?
C56 C51 C52 119.8(3) . . ?
C51 C52 H52 120.0 . . ?
C53 C52 C51 120.0(4) . . ?
C53 C52 H52 120.0 . . ?
C52 C53 H53 119.9 . . ?
C54 C53 C52 120.1(4) . . ?
C54 C53 H53 119.9 . . ?
C53 C54 H54 119.6 . . ?
C53 C54 C55 120.8(4) . . ?
C55 C54 H54 119.6 . . ?
C54 C55 H55 120.0 . . ?
C54 C55 C56 119.9(5) . . ?
C56 C55 H55 120.0 . . ?
C51 C56 C55 119.2(4) . . ?
C51 C56 H56 120.4 . . ?
C55 C56 H56 120.4 . . ?
O17 C57 O18 123.5(3) . . ?
O17 C57 C58 116.8(6) . . ?
O17 C57 C58A 120.0(4) . . ?
O18 C57 C58 119.6(6) . . ?
O18 C57 C58A 116.5(4) . . ?
C59 C58 C57 118.2(10) . . ?
C63 C58 C57 120.9(10) . . ?
C63 C58 C59 120.9(10) . . ?
C59A C58A C57 121.1(7) . . ?
C63A C58A C57 121.1(7) . . ?
C63A C58A C59A 117.7(7) . . ?
C58 C59 H59 120.5 . . ?
C60 C59 C58 119.1(11) . . ?
C60 C59 H59 120.5 . . ?
C58A C59A H59A 119.5 . . ?
C58A C59A C60A 121.1(8) . . ?
C60A C59A H59A 119.5 . . ?
C59 C60 H60 119.5 . . ?
C61 C60 C59 121.0(11) . . ?
C61 C60 H60 119.5 . . ?
C59A C60A H60A 120.0 . . ?
C61A C60A C59A 120.1(8) . . ?
C61A C60A H60A 120.0 . . ?
C60 C61 H61 119.3 . . ?
C60 C61 C62 121.4(11) . . ?
C62 C61 H61 119.3 . . ?
C60A C61A H61A 120.4 . . ?
C60A C61A C62A 119.2(9) . . ?
C62A C61A H61A 120.4 . . ?
C61 C62 H62 121.5 . . ?
C63 C62 C61 117.1(10) . . ?
C63 C62 H62 121.5 . . ?
C61A C62A H62A 119.3 . . ?
C61A C62A C63A 121.5(8) . . ?
C63A C62A H62A 119.3 . . ?
C58 C63 C62 120.3(10) . . ?
C58 C63 H63 119.9 . . ?
C62 C63 H63 119.9 . . ?
C58A C63A C62A 119.9(7) . . ?
C58A C63A H63A 120.1 . . ?
C62A C63A H63A 120.1 . . ?

loop_
_geom_bond_atom_site_label_1
_geom_bond_atom_site_label_2
_geom_bond_distance
_geom_bond_site_symmetry_2
_geom_bond_publ_flag
Tm1 O1 2.174(5) . ?
Tm1 O1A 2.298(7) . ?
Tm1 O3 2.167(2) . ?
Tm1 O5 2.200(2) . ?
Tm1 O7 2.176(2) . ?
Tm1 O9 2.226(2) . ?
Tm1 O11 2.207(2) . ?
Tm2 O8 2.254(2) . ?
Tm2 O10 2.195(2) . ?
Tm2 O12 2.231(2) . ?
Tm2 O13 2.375(2) . ?
Tm2 O14 2.4642(19) . ?
Tm2 O15 2.306(2) . ?
Tm2 O17 2.231(2) . ?
Tm3 O1A 2.834(13) 2_646 ?
Tm3 O2 2.190(8) 2_646 ?
Tm3 O2A 2.400(9) 2_646 ?
Tm3 O4 2.229(2) 2_646 ?
Tm3 O6 2.190(2) 2_646 ?
Tm3 O14 2.310(2) . ?
Tm3 O15 2.496(2) . ?
Tm3 O16 2.361(2) . ?
Tm3 O18 2.225(2) . ?
O1 C1 1.278(8) . ?
O1A C1A 1.295(9) . ?
O2 C1 1.225(8) . ?
O2A C1A 1.258(10) . ?
O3 C8 1.253(4) . ?
O4 C8 1.250(4) . ?
O5 C15 1.256(4) . ?
O6 C15 1.243(3) . ?
O7 C22 1.259(4) . ?
O8 C22 1.252(3) . ?
O9 C29 1.253(4) . ?
O10 C29 1.259(4) . ?
O11 C36 1.261(4) . ?
O12 C36 1.251(4) . ?
O13 C43 1.243(3) . ?
O14 C43 1.285(4) . ?
O15 C50 1.280(4) . ?
O16 C50 1.247(4) . ?
O17 C57 1.258(4) . ?
O18 C57 1.261(3) . ?
C1 C2 1.441(9) . ?
C1A C2A 1.488(10) . ?
C2 C3 1.339(9) . ?
C2 C7 1.401(10) . ?
C2A C3A 1.375(12) . ?
C2A C7A 1.416(12) . ?
C3 H3 0.9300 . ?
C3 C4 1.390(10) . ?
C3A H3A 0.9300 . ?
C3A C4A 1.398(12) . ?
C4 H4 0.9300 . ?
C4 C5 1.360(12) . ?
C4A H4A 0.9300 . ?
C4A C5A 1.367(15) . ?
C5 H5 0.9300 . ?
C5 C6 1.423(13) . ?
C5A H5A 0.9300 . ?
C5A C6A 1.400(15) . ?
C6 H6 0.9300 . ?
C6 C7 1.381(11) . ?
C6A H6A 0.9300 . ?
C6A C7A 1.414(13) . ?
C7 H7 0.9300 . ?
C7A H7A 0.9300 . ?
C8 C9 1.483(4) . ?
C9 C10 1.370(4) . ?
C9 C14 1.368(4) . ?
C10 H10 0.9300 . ?
C10 C11 1.379(5) . ?
C11 H11 0.9300 . ?
C11 C12 1.352(7) . ?
C12 H12 0.9300 . ?
C12 C13 1.347(7) . ?
C13 H13 0.9300 . ?
C13 C14 1.384(6) . ?
C14 H14 0.9300 . ?
C15 C16 1.474(6) . ?
C15 C16A 1.481(12) . ?
C16 C17 1.387(8) . ?
C16 C21 1.378(7) . ?
C16A C17A 1.383(14) . ?
C16A C21A 1.394(13) . ?
C17 H17 0.9300 . ?
C17 C18 1.379(7) . ?
C17A H17A 0.9300 . ?
C17A C18A 1.394(13) . ?
C18 H18 0.9300 . ?
C18 C19 1.408(9) . ?
C18A H18A 0.9300 . ?
C18A C19A 1.439(14) . ?
C19 H19 0.9300 . ?
C19 C20 1.348(8) . ?
C19A H19A 0.9300 . ?
C19A C20A 1.334(14) . ?
C20 H20 0.9300 . ?
C20 C21 1.377(6) . ?
C20A H20A 0.9300 . ?
C20A C21A 1.369(13) . ?
C21 H21 0.9300 . ?
C21A H21A 0.9300 . ?
C22 C23 1.495(4) . ?
C23 C24 1.381(5) . ?
C23 C28 1.377(5) . ?
C24 H24 0.9300 . ?
C24 C25 1.382(5) . ?
C25 H25 0.9300 . ?
C25 C26 1.367(7) . ?
C26 H26 0.9300 . ?
C26 C27 1.358(6) . ?
C27 H27 0.9300 . ?
C27 C28 1.375(5) . ?
C28 H28 0.9300 . ?
C29 C30 1.486(10) . ?
C29 C30A 1.493(8) . ?
C30 C31 1.376(10) . ?
C30 C35 1.390(10) . ?
C30A C31A 1.383(9) . ?
C30A C35A 1.384(9) . ?
C31 H31 0.9300 . ?
C31 C32 1.364(11) . ?
C31A H31A 0.9300 . ?
C31A C32A 1.381(9) . ?
C32 H32 0.9300 . ?
C32 C33 1.355(11) . ?
C32A H32A 0.9300 . ?
C32A C33A 1.358(10) . ?
C33 H33 0.9300 . ?
C33 C34 1.363(11) . ?
C33A H33A 0.9300 . ?
C33A C34A 1.369(10) . ?
C34 H34 0.9300 . ?
C34 C35 1.376(10) . ?
C34A H34A 0.9300 . ?
C34A C35A 1.376(9) . ?
C35 H35 0.9300 . ?
C35A H35A 0.9300 . ?
C36 C37 1.482(4) . ?
C37 C38 1.373(4) . ?
C37 C42 1.359(5) . ?
C38 H38 0.9300 . ?
C38 C39 1.394(5) . ?
C39 H39 0.9300 . ?
C39 C40 1.341(6) . ?
C40 H40 0.9300 . ?
C40 C41 1.334(6) . ?
C41 H41 0.9300 . ?
C41 C42 1.381(5) . ?
C42 H42 0.9300 . ?
C43 C44 1.486(4) . ?
C44 C45 1.384(5) . ?
C44 C49 1.377(5) . ?
C45 H45 0.9300 . ?
C45 C46 1.377(5) . ?
C46 H46 0.9300 . ?
C46 C47 1.368(6) . ?
C47 H47 0.9300 . ?
C47 C48 1.373(7) . ?
C48 H48 0.9300 . ?
C48 C49 1.392(5) . ?
C49 H49 0.9300 . ?
C50 C51 1.483(4) . ?
C51 C52 1.382(5) . ?
C51 C56 1.375(5) . ?
C52 H52 0.9300 . ?
C52 C53 1.374(5) . ?
C53 H53 0.9300 . ?
C53 C54 1.353(7) . ?
C54 H54 0.9300 . ?
C54 C55 1.364(7) . ?
C55 H55 0.9300 . ?
C55 C56 1.393(6) . ?
C56 H56 0.9300 . ?
C57 C58 1.488(10) . ?
C57 C58A 1.494(8) . ?
C58 C59 1.382(12) . ?
C58 C63 1.368(12) . ?
C58A C59A 1.381(9) . ?
C58A C63A 1.380(9) . ?
C59 H59 0.9300 . ?
C59 C60 1.370(11) . ?
C59A H59A 0.9300 . ?
C59A C60A 1.393(8) . ?
C60 H60 0.9300 . ?
C60 C61 1.332(13) . ?
C60A H60A 0.9300 . ?
C60A C61A 1.344(10) . ?
C61 H61 0.9300 . ?
C61 C62 1.419(14) . ?
C61A H61A 0.9300 . ?
C61A C62A 1.357(11) . ?
C62 H62 0.9300 . ?
C62 C63 1.391(11) . ?
C62A H62A 0.9300 . ?
C62A C63A 1.384(8) . ?
C63 H63 0.9300 . ?
C63A H63A 0.9300 . ?

loop_
_geom_torsion_atom_site_label_1
_geom_torsion_atom_site_label_2
_geom_torsion_atom_site_label_3
_geom_torsion_atom_site_label_4
_geom_torsion
_geom_torsion_site_symmetry_1
_geom_torsion_site_symmetry_2
_geom_torsion_site_symmetry_3
_geom_torsion_site_symmetry_4
_geom_torsion_publ_flag
Tm1 O1 C1 O2 -74.8(16) . . . . ?
Tm1 O1 C1 C2 109.1(14) . . . . ?
Tm1 O1A C1A O2A -121.0(13) . . . . ?
Tm1 O1A C1A C2A 56(2) . . . . ?
Tm1 O3 C8 O4 12.5(8) . . . . ?
Tm1 O3 C8 C9 -167.6(5) . . . . ?
Tm1 O5 C15 O6 -25.0(6) . . . . ?
Tm1 O5 C15 C16 154.2(6) . . . . ?
Tm1 O5 C15 C16A 163.4(12) . . . . ?
Tm1 O7 C22 O8 70.5(7) . . . . ?
Tm1 O7 C22 C23 -110.2(6) . . . . ?
Tm1 O9 C29 O10 -13.3(6) . . . . ?
Tm1 O9 C29 C30 160.6(9) . . . . ?
Tm1 O9 C29 C30A 172.7(8) . . . . ?
Tm1 O11 C36 O12 -12.8(7) . . . . ?
Tm1 O11 C36 C37 168.2(3) . . . . ?
Tm2 O8 C22 O7 -9.5(5) . . . . ?
Tm2 O8 C22 C23 171.2(2) . . . . ?
Tm2 O10 C29 O9 72.2(6) . . . . ?
Tm2 O10 C29 C30 -101.6(10) . . . . ?
Tm2 O10 C29 C30A -113.9(9) . . . . ?
Tm2 O12 C36 O11 0.1(8) . . . . ?
Tm2 O12 C36 C37 179.0(4) . . . . ?
Tm2 O13 C43 O14 8.4(3) . . . . ?
Tm2 O13 C43 C44 -169.4(3) . . . . ?
Tm2 O14 C43 O13 -8.0(3) . . . . ?
Tm2 O14 C43 C44 169.8(3) . . . . ?
Tm2 O15 C50 O16 127.4(3) . . . . ?
Tm2 O15 C50 C51 -52.9(5) . . . . ?
Tm2 O17 C57 O18 5.4(5) . . . . ?
Tm2 O17 C57 C58 -170.9(11) . . . . ?
Tm2 O17 C57 C58A -176.1(7) . . . . ?
Tm3 O1A C1A O2A 12.9(12) 2_656 . . . ?
Tm3 O1A C1A C2A -170.1(19) 2_656 . . . ?
Tm3 O2 C1 O1 -6.5(18) 2_656 . . . ?
Tm3 O2 C1 C2 169.1(12) 2_656 . . . ?
Tm3 O2A C1A O1A -16.0(15) 2_656 . . . ?
Tm3 O2A C1A C2A 166.7(15) 2_656 . . . ?
Tm3 O4 C8 O3 2.8(6) 2_656 . . . ?
Tm3 O4 C8 C9 -177.1(2) 2_656 . . . ?
Tm3 O6 C15 O5 13.3(8) 2_656 . . . ?
Tm3 O6 C15 C16 -165.9(7) 2_656 . . . ?
Tm3 O6 C15 C16A -175.5(13) 2_656 . . . ?
Tm3 O14 C43 O13 129.4(3) . . . . ?
Tm3 O14 C43 C44 -52.7(5) . . . . ?
Tm3 O15 C50 O16 -0.9(3) . . . . ?
Tm3 O15 C50 C51 178.7(3) . . . . ?
Tm3 O16 C50 O15 1.0(3) . . . . ?
Tm3 O16 C50 C51 -178.6(2) . . . . ?
Tm3 O18 C57 O17 -12.3(6) . . . . ?
Tm3 O18 C57 C58 163.9(11) . . . . ?
Tm3 O18 C57 C58A 169.1(7) . . . . ?
O1 C1 C2 C3 -158.8(12) . . . . ?
O1 C1 C2 C7 16.7(18) . . . . ?
O1A C1A C2A C3A -165.5(14) . . . . ?
O1A C1A C2A C7A 12(4) . . . . ?
O2 C1 C2 C3 25(2) . . . . ?
O2 C1 C2 C7 -159.4(12) . . . . ?
O2A C1A C2A C3A 11(2) . . . . ?
O2A C1A C2A C7A -171(2) . . . . ?
O3 C8 C9 C10 -169.2(3) . . . . ?
O3 C8 C9 C14 9.9(5) . . . . ?
O4 C8 C9 C10 10.7(5) . . . . ?
O4 C8 C9 C14 -170.1(3) . . . . ?
O5 C15 C16 C17 161.8(8) . . . . ?
O5 C15 C16 C21 -11.5(13) . . . . ?
O5 C15 C16A C17A -169.8(14) . . . . ?
O5 C15 C16A C21A -3(2) . . . . ?
O6 C15 C16 C17 -18.9(13) . . . . ?
O6 C15 C16 C21 167.7(8) . . . . ?
O6 C15 C16A C17A 18(2) . . . . ?
O6 C15 C16A C21A -175.0(15) . . . . ?
O7 C22 C23 C24 18.3(5) . . . . ?
O7 C22 C23 C28 -164.5(3) . . . . ?
O8 C22 C23 C24 -162.4(3) . . . . ?
O8 C22 C23 C28 14.8(5) . . . . ?
O9 C29 C30 C31 -1.0(15) . . . . ?
O9 C29 C30 C35 177.9(12) . . . . ?
O9 C29 C30A C31A -9.5(13) . . . . ?
O9 C29 C30A C35A 172.0(9) . . . . ?
O10 C29 C30 C31 173.2(8) . . . . ?
O10 C29 C30 C35 -7.9(18) . . . . ?
O10 C29 C30A C31A 176.3(8) . . . . ?
O10 C29 C30A C35A -2.2(15) . . . . ?
O11 C36 C37 C38 -11.7(5) . . . . ?
O11 C36 C37 C42 169.6(4) . . . . ?
O12 C36 C37 C38 169.3(3) . . . . ?
O12 C36 C37 C42 -9.4(5) . . . . ?
O13 C43 C44 C45 158.3(3) . . . . ?
O13 C43 C44 C49 -20.1(5) . . . . ?
O14 C43 C44 C45 -19.5(5) . . . . ?
O14 C43 C44 C49 162.1(3) . . . . ?
O15 C50 C51 C52 -25.7(4) . . . . ?
O15 C50 C51 C56 152.3(3) . . . . ?
O16 C50 C51 C52 153.9(3) . . . . ?
O16 C50 C51 C56 -28.1(5) . . . . ?
O17 C57 C58 C59 -26(2) . . . . ?
O17 C57 C58 C63 153.2(15) . . . . ?
O17 C57 C58A C59A 6.4(16) . . . . ?
O17 C57 C58A C63A -178.1(10) . . . . ?
O18 C57 C58 C59 157.3(11) . . . . ?
O18 C57 C58 C63 -23(2) . . . . ?
O18 C57 C58A C59A -174.9(10) . . . . ?
O18 C57 C58A C63A 0.5(16) . . . . ?
C1 C2 C3 C4 174.4(17) . . . . ?
C1 C2 C7 C6 -177.3(13) . . . . ?
C1A C2A C3A C4A 177(2) . . . . ?
C1A C2A C7A C6A 180(2) . . . . ?
C2 C3 C4 C5 1.2(11) . . . . ?
C2A C3A C4A C5A -0.6(14) . . . . ?
C3 C2 C7 C6 -1.6(19) . . . . ?
C3 C4 C5 C6 0.5(15) . . . . ?
C3A C2A C7A C6A -2(2) . . . . ?
C3A C4A C5A C6A 7(2) . . . . ?
C4 C5 C6 C7 -2.7(16) . . . . ?
C4A C5A C6A C7A -10(2) . . . . ?
C5 C6 C7 C2 3.2(17) . . . . ?
C5A C6A C7A C2A 7(2) . . . . ?
C7 C2 C3 C4 -0.6(14) . . . . ?
C7A C2A C3A C4A -1.2(15) . . . . ?
C8 C9 C10 C11 178.6(4) . . . . ?
C8 C9 C14 C13 -179.3(4) . . . . ?
C9 C10 C11 C12 1.9(8) . . . . ?
C10 C9 C14 C13 -0.1(6) . . . . ?
C10 C11 C12 C13 -2.4(8) . . . . ?
C11 C12 C13 C14 1.7(9) . . . . ?
C12 C13 C14 C9 -0.5(8) . . . . ?
C14 C9 C10 C11 -0.6(6) . . . . ?
C15 C16 C17 C18 -177.0(10) . . . . ?
C15 C16 C21 C20 177.5(8) . . . . ?
C15 C16A C17A C18A 172(2) . . . . ?
C15 C16A C21A C20A -175.3(17) . . . . ?
C16 C17 C18 C19 -2.0(11) . . . . ?
C16A C17A C18A C19A 8.4(16) . . . . ?
C17 C16 C21 C20 4.2(14) . . . . ?
C17 C18 C19 C20 7.2(15) . . . . ?
C17A C16A C21A C20A -8(3) . . . . ?
C17A C18A C19A C20A -21(3) . . . . ?
C18 C19 C20 C21 -6.6(14) . . . . ?
C18A C19A C20A C21A 19(3) . . . . ?
C19 C20 C21 C16 0.9(12) . . . . ?
C19A C20A C21A C16A -4(3) . . . . ?
C21 C16 C17 C18 -3.6(11) . . . . ?
C21A C16A C17A C18A 5.5(18) . . . . ?
C22 C23 C24 C25 176.5(4) . . . . ?
C22 C23 C28 C27 -178.9(4) . . . . ?
C23 C24 C25 C26 3.0(8) . . . . ?
C24 C23 C28 C27 -1.6(6) . . . . ?
C24 C25 C26 C27 -2.8(9) . . . . ?
C25 C26 C27 C28 0.4(9) . . . . ?
C26 C27 C28 C23 1.9(8) . . . . ?
C28 C23 C24 C25 -0.8(6) . . . . ?
C29 C30 C31 C32 178.3(14) . . . . ?
C29 C30 C35 C34 -178.8(13) . . . . ?
C29 C30A C31A C32A -176.8(12) . . . . ?
C29 C30A C35A C34A 177.5(11) . . . . ?
C30 C31 C32 C33 -0.1(15) . . . . ?
C30A C31A C32A C33A -0.6(13) . . . . ?
C31 C30 C35 C34 0(2) . . . . ?
C31 C32 C33 C34 1.5(19) . . . . ?
C31A C30A C35A C34A -1.0(17) . . . . ?
C31A C32A C33A C34A -1.1(16) . . . . ?
C32 C33 C34 C35 -2(2) . . . . ?
C32A C33A C34A C35A 1.8(17) . . . . ?
C33 C34 C35 C30 1(2) . . . . ?
C33A C34A C35A C30A -0.7(18) . . . . ?
C35 C30 C31 C32 -0.7(15) . . . . ?
C35A C30A C31A C32A 1.7(13) . . . . ?
C36 C37 C38 C39 -179.0(4) . . . . ?
C36 C37 C42 C41 -179.5(4) . . . . ?
C37 C38 C39 C40 -0.9(7) . . . . ?
C38 C37 C42 C41 1.7(7) . . . . ?
C38 C39 C40 C41 0.5(7) . . . . ?
C39 C40 C41 C42 0.9(8) . . . . ?
C40 C41 C42 C37 -2.1(8) . . . . ?
C42 C37 C38 C39 -0.3(6) . . . . ?
C43 C44 C45 C46 -179.8(3) . . . . ?
C43 C44 C49 C48 -179.2(4) . . . . ?
C44 C45 C46 C47 -0.5(6) . . . . ?
C45 C44 C49 C48 2.4(6) . . . . ?
C45 C46 C47 C48 1.4(7) . . . . ?
C46 C47 C48 C49 -0.4(8) . . . . ?
C47 C48 C49 C44 -1.5(7) . . . . ?
C49 C44 C45 C46 -1.4(5) . . . . ?
C50 C51 C52 C53 177.6(3) . . . . ?
C50 C51 C56 C55 -175.5(4) . . . . ?
C51 C52 C53 C54 -2.4(6) . . . . ?
C52 C51 C56 C55 2.5(6) . . . . ?
C52 C53 C54 C55 3.1(8) . . . . ?
C53 C54 C55 C56 -0.9(8) . . . . ?
C54 C55 C56 C51 -1.9(8) . . . . ?
C56 C51 C52 C53 -0.4(5) . . . . ?
C57 C58 C59 C60 179.4(17) . . . . ?
C57 C58 C63 C62 -179.3(14) . . . . ?
C57 C58A C59A C60A 174.9(12) . . . . ?
C57 C58A C63A C62A -174.2(10) . . . . ?
C58 C59 C60 C61 3.3(17) . . . . ?
C58A C59A C60A C61A -4.7(13) . . . . ?
C59 C58 C63 C62 0(2) . . . . ?
C59 C60 C61 C62 -7(3) . . . . ?
C59A C58A C63A C62A 1.3(17) . . . . ?
C59A C60A C61A C62A 9(2) . . . . ?
C60 C61 C62 C63 6(3) . . . . ?
C60A C61A C62A C63A -9(2) . . . . ?
C61 C62 C63 C58 -3(2) . . . . ?
C61A C62A C63A C58A 3.4(18) . . . . ?
C63 C58 C59 C60 0.0(18) . . . . ?
C63A C58A C59A C60A -0.7(14) . . . . ?
